data_6000536
loop_
_publ_author_name
'Fitch, A. N.'
'Cockcroft, J. K.'

_publ_section_title
;
 The structure of solid carbon tetrafluoride
;
_journal_coden_ASTM ZEKRDZ
_journal_issue 1-2
_journal_name_full 'Zeitschrift f\"ur Kristallographie'
_journal_page_first 29
_journal_page_last 39
_journal_paper_doi 10.1524/zkri.1993.203.12.29
_journal_volume 203
_journal_year 1993
_chemical_formula_sum 'C F4'
_space_group_name_H-M_alt 'C 1 2/m 1'
_cell_angle_alpha 90.000
_cell_angle_beta 119.588
_cell_angle_gamma 90.000
_cell_length_a 8.4098
_cell_length_b 4.3022
_cell_length_c 8.3506
_cell_volume 262.73
_diffrn_ambient_temperature 1.5
_cod_database_code 6000536

loop_
_atom_site_label
_atom_site_fract_x
_atom_site_fract_y
_atom_site_fract_z
? ? ? ?
